data_7004894
loop_
_publ_author_name
'Hsieh, Sheng-Hsiung'
'Kuo, Ya-Pei'
'Gau, Han-Mou'

_publ_section_title
;
 Synthesis, characterization, and structures of oxovanadium(V)
 complexes of Schiff bases of beta-amino alcohols as tunable catalysts
 for the asymmetric oxidation of organic sulfides and asymmetric
 alkynylation of aldehydes.
;
_journal_issue 1
_journal_name_full 'Dalton transactions (Cambridge, England : 2003)'
_journal_page_first 97
_journal_page_last 106
_journal_paper_doi 10.1039/b613212j
_journal_year 2007
_chemical_formula_moiety (EtO)V(O)[OCH(Ph)CH(Bn)N=CH(2-O-3,5-(t-Bu)2-C6H2)]
_chemical_formula_sum 'C32 H40 N O4 V'
_chemical_formula_weight 553.59
_chemical_name_common
;
Ethoxo(2-oxo-3,5-di-tert-butylbenzaldehyde 2S-(1R,3-
diphenylpropoxo) imine)oxovanadium(V)
;
_chemical_name_systematic
;
?
;
_space_group_IT_number 19
_symmetry_cell_setting orthorhombic
_symmetry_space_group_name_Hall 'P 2ac 2ab'
_symmetry_space_group_name_H-M 'P 21 21 21'
_atom_sites_solution_hydrogens geom
_atom_sites_solution_primary direct
_atom_sites_solution_secondary difmap
_audit_creation_method SHELXL-97
_cell_angle_alpha 90.00
_cell_angle_beta 90.00
_cell_angle_gamma 90.00
_cell_formula_units_Z 4
_cell_length_a 6.3509(4)
_cell_length_b 19.3947(12)
_cell_length_c 25.8562(16)
_cell_measurement_reflns_used 5507
_cell_measurement_temperature 293(2)
_cell_measurement_theta_max 24.4
_cell_measurement_theta_min 2.24
_cell_volume 3184.8(3)
_computing_cell_refinement 'Bruker SMART'
_computing_data_collection 'Bruker SMART'
_computing_data_reduction 'Bruker SHELXTL'
_computing_molecular_graphics 'Bruker SHELXTL'
_computing_publication_material 'Bruker SHELXTL'
_computing_structure_refinement 'SHELXL-97 (Sheldrick, 1997)'
_computing_structure_solution 'SHELXS-97 (Sheldrick, 1990)'
_diffrn_ambient_temperature 293(2)
_diffrn_measured_fraction_theta_full 0.997
_diffrn_measured_fraction_theta_max 0.997
_diffrn_measurement_device_type 'CCD area detector'
_diffrn_measurement_method '\f and \w scans'
_diffrn_radiation_monochromator graphite
_diffrn_radiation_source 'fine-focus sealed tube'
_diffrn_radiation_type MoK\a
_diffrn_radiation_wavelength 0.71073
_diffrn_reflns_av_R_equivalents 0.0353
_diffrn_reflns_av_sigmaI/netI 0.0412
_diffrn_reflns_limit_h_max 7
_diffrn_reflns_limit_h_min -7
_diffrn_reflns_limit_k_max 23
_diffrn_reflns_limit_k_min -23
_diffrn_reflns_limit_l_max 15
_diffrn_reflns_limit_l_min -31
_diffrn_reflns_number 18010
_diffrn_reflns_theta_full 26.02
_diffrn_reflns_theta_max 26.02
_diffrn_reflns_theta_min 1.89
_diffrn_standards_decay_% 0
_diffrn_standards_interval_count 0
_diffrn_standards_interval_time 0
_diffrn_standards_number 0
_exptl_absorpt_coefficient_mu 0.344
_exptl_absorpt_correction_T_max 1.000
_exptl_absorpt_correction_T_min 0.779
_exptl_absorpt_correction_type SADABS
_exptl_crystal_colour red
_exptl_crystal_density_diffrn 1.155
_exptl_crystal_density_method 'not measured'
_exptl_crystal_description tube
_exptl_crystal_F_000 1176
_exptl_crystal_size_max 0.80
_exptl_crystal_size_mid 0.26
_exptl_crystal_size_min 0.24
_refine_diff_density_max 0.819
_refine_diff_density_min -0.475
_refine_diff_density_rms 0.049
_refine_ls_abs_structure_details 'Flack H D (1983), Acta Cryst. A39, 876-881'
_refine_ls_abs_structure_Flack -0.01(3)
_refine_ls_extinction_method none
_refine_ls_goodness_of_fit_ref 1.018
_refine_ls_hydrogen_treatment constr
_refine_ls_matrix_type full
_refine_ls_number_parameters 343
_refine_ls_number_reflns 6243
_refine_ls_number_restraints 0
_refine_ls_restrained_S_all 1.018
_refine_ls_R_factor_all 0.0757
_refine_ls_R_factor_gt 0.0530
_refine_ls_shift/su_max 0.001
_refine_ls_shift/su_mean 0.000
_refine_ls_structure_factor_coef Fsqd
_refine_ls_weighting_details 'calc w=1/[\s^2^(Fo^2^)+(0.0907P)^2^+0.0000P] where P=(Fo^2^+2Fc^2^)/3'
_refine_ls_weighting_scheme calc
_refine_ls_wR_factor_gt 0.1367
_refine_ls_wR_factor_ref 0.1501
_reflns_number_gt 4547
_reflns_number_total 6243
_reflns_threshold_expression >2sigma(I)
_cod_data_source_file b613212j.txt
_cod_data_source_block 3i
_cod_depositor_comments
;
The following automatic conversions were performed:
'_symmetry_cell_setting' value 'Orthorhombic' changed to 'orthorhombic'
according to '/home/saulius/struct/CIF-dictionaries/cif_core.dic'
dictionary named 'cif_core.dic' version 2.4.1 from 2010-06-29.

Automatic conversion script
Id: cif_fix_enum 1527 2010-12-29 10:47:43Z saulius 
;
_cod_original_sg_symbol_H-M P2(1)2(1)2(1)
_cod_database_code 7004894

loop_
_symmetry_equiv_pos_as_xyz
'x, y, z'
'-x+1/2, -y, z+1/2'
'-x, y+1/2, -z+1/2'
'x+1/2, -y+1/2, -z'

loop_
_atom_site_label
_atom_site_type_symbol
_atom_site_fract_x
_atom_site_fract_y
_atom_site_fract_z
_atom_site_U_iso_or_equiv
_atom_site_adp_type
_atom_site_occupancy
_atom_site_symmetry_multiplicity
_atom_site_calc_flag
_atom_site_refinement_flags
_atom_site_disorder_assembly
_atom_site_disorder_group
V V 0.48945(9) 0.05121(3) 0.85135(2) 0.0579(2) Uani 1 1 d . . .
N N 0.2105(4) 0.09760(12) 0.87963(9) 0.0423(6) Uani 1 1 d . . .
O1 O 0.3595(4) 0.08056(12) 0.79173(9) 0.0638(7) Uani 1 1 d . . .
O2 O 0.4211(4) -0.01470(11) 0.89990(8) 0.0550(6) Uani 1 1 d . . .
O3 O 0.6733(5) 0.00107(17) 0.81677(12) 0.0902(10) Uani 1 1 d . . .
O4 O 0.6357(4) 0.10894(15) 0.87667(12) 0.0776(8) Uani 1 1 d . . .
C1 C 0.1497(6) 0.10618(18) 0.79077(12) 0.0539(8) Uani 1 1 d . . .
H1A H 0.0533 0.0667 0.7907 0.065 Uiso 1 1 calc R . .
C2 C 0.1196(5) 0.14568(15) 0.84176(11) 0.0444(7) Uani 1 1 d . . .
H2A H -0.0308 0.1524 0.8487 0.053 Uiso 1 1 calc R . .
C3 C 0.2342(5) 0.21501(16) 0.84272(12) 0.0504(8) Uani 1 1 d . . .
H3A H 0.3840 0.2067 0.8388 0.060 Uiso 1 1 calc R . .
H3B H 0.1884 0.2421 0.8132 0.060 Uiso 1 1 calc R . .
C4 C 0.1050(6) 0.14926(19) 0.74357(13) 0.0590(9) Uani 1 1 d . . .
C5 C 0.2642(8) 0.1808(2) 0.71670(15) 0.0817(13) Uani 1 1 d . . .
H5A H 0.4035 0.1737 0.7264 0.098 Uiso 1 1 calc R . .
C6 C 0.2182(9) 0.2234(3) 0.67494(18) 0.0974(16) Uani 1 1 d . . .
H6A H 0.3269 0.2454 0.6574 0.117 Uiso 1 1 calc R . .
C7 C 0.0193(11) 0.2329(3) 0.65982(17) 0.0999(16) Uani 1 1 d . . .
H7A H -0.0101 0.2614 0.6318 0.120 Uiso 1 1 calc R . .
C8 C -0.1387(10) 0.2012(3) 0.6852(2) 0.118(2) Uani 1 1 d . . .
H8A H -0.2770 0.2078 0.6744 0.141 Uiso 1 1 calc R . .
C9 C -0.0972(8) 0.1589(3) 0.72700(19) 0.0911(15) Uani 1 1 d . . .
H9A H -0.2075 0.1370 0.7440 0.109 Uiso 1 1 calc R . .
C10 C 0.1993(6) 0.25632(16) 0.89086(13) 0.0551(9) Uani 1 1 d . . .
C11 C 0.0227(8) 0.2967(2) 0.89651(15) 0.0783(11) Uani 1 1 d . . .
H11A H -0.0787 0.2974 0.8705 0.094 Uiso 1 1 calc R . .
C12 C -0.0057(10) 0.3367(2) 0.94113(19) 0.0907(13) Uani 1 1 d . . .
H12A H -0.1249 0.3641 0.9448 0.109 Uiso 1 1 calc R . .
C13 C 0.1435(9) 0.3349(2) 0.97904(17) 0.0824(14) Uani 1 1 d . . .
H13A H 0.1274 0.3622 1.0083 0.099 Uiso 1 1 calc R . .
C14 C 0.3119(9) 0.2945(2) 0.97458(16) 0.0772(12) Uani 1 1 d . . .
H14A H 0.4096 0.2925 1.0013 0.093 Uiso 1 1 calc R . .
C15 C 0.3424(7) 0.25565(18) 0.93070(14) 0.0644(10) Uani 1 1 d . . .
H15A H 0.4623 0.2284 0.9279 0.077 Uiso 1 1 calc R . .
C16 C 0.1238(5) 0.08748(15) 0.92333(11) 0.0428(7) Uani 1 1 d . . .
H16A H 0.0054 0.1136 0.9314 0.051 Uiso 1 1 calc R . .
C17 C 0.1965(5) 0.03824(15) 0.96133(11) 0.0430(7) Uani 1 1 d . . .
C18 C 0.1130(6) 0.04016(16) 1.01171(11) 0.0507(8) Uani 1 1 d . . .
H18A H 0.0136 0.0736 1.0200 0.061 Uiso 1 1 calc R . .
C19 C 0.1754(5) -0.00632(17) 1.04898(13) 0.0526(8) Uani 1 1 d . . .
C20 C 0.3143(5) -0.05853(17) 1.03301(12) 0.0527(8) Uani 1 1 d . . .
H20A H 0.3537 -0.0914 1.0574 0.063 Uiso 1 1 calc R . .
C21 C 0.3967(5) -0.06462(15) 0.98373(12) 0.0480(7) Uani 1 1 d . . .
C22 C 0.3414(5) -0.01348(15) 0.94785(12) 0.0447(7) Uani 1 1 d . . .
C23 C 0.0936(7) -0.0046(2) 1.10468(13) 0.0685(10) Uani 1 1 d . . .
C24 C -0.0365(12) -0.0688(3) 1.11461(19) 0.127(2) Uani 1 1 d . . .
H24A H -0.1557 -0.0693 1.0918 0.191 Uiso 1 1 calc R . .
H24B H -0.0845 -0.0688 1.1498 0.191 Uiso 1 1 calc R . .
H24C H 0.0482 -0.1090 1.1085 0.191 Uiso 1 1 calc R . .
C25 C -0.0389(12) 0.0591(3) 1.11522(17) 0.133(3) Uani 1 1 d . . .
H25A H -0.1580 0.0595 1.0924 0.200 Uiso 1 1 calc R . .
H25B H 0.0446 0.0996 1.1096 0.200 Uiso 1 1 calc R . .
H25C H -0.0870 0.0583 1.1504 0.200 Uiso 1 1 calc R . .
C26 C 0.2827(9) -0.0048(3) 1.14209(17) 0.1007(16) Uani 1 1 d . . .
H26A H 0.3670 -0.0451 1.1360 0.151 Uiso 1 1 calc R . .
H26B H 0.2325 -0.0053 1.1771 0.151 Uiso 1 1 calc R . .
H26C H 0.3662 0.0357 1.1365 0.151 Uiso 1 1 calc R . .
C27 C 0.5382(7) -0.12597(17) 0.96857(14) 0.0636(10) Uani 1 1 d . . .
C28 C 0.5692(9) -0.1758(2) 1.01400(16) 0.0873(15) Uani 1 1 d . . .
H28A H 0.6372 -0.1521 1.0420 0.131 Uiso 1 1 calc R . .
H28B H 0.6550 -0.2139 1.0031 0.131 Uiso 1 1 calc R . .
H28C H 0.4346 -0.1926 1.0253 0.131 Uiso 1 1 calc R . .
C29 C 0.7547(8) -0.1006(3) 0.9509(2) 0.0941(15) Uani 1 1 d . . .
H29A H 0.7382 -0.0694 0.9224 0.141 Uiso 1 1 calc R . .
H29B H 0.8387 -0.1393 0.9403 0.141 Uiso 1 1 calc R . .
H29C H 0.8232 -0.0772 0.9790 0.141 Uiso 1 1 calc R . .
C30 C 0.4278(8) -0.16653(19) 0.92539(15) 0.0794(13) Uani 1 1 d . . .
H30A H 0.4077 -0.1371 0.8959 0.119 Uiso 1 1 calc R . .
H30B H 0.2936 -0.1825 0.9375 0.119 Uiso 1 1 calc R . .
H30C H 0.5132 -0.2053 0.9157 0.119 Uiso 1 1 calc R . .
C31 C 0.6257(15) -0.0510(4) 0.7807(3) 0.156(3) Uani 1 1 d . . .
H31A H 0.5485 -0.0313 0.7519 0.187 Uiso 1 1 calc R . .
H31B H 0.5374 -0.0856 0.7969 0.187 Uiso 1 1 calc R . .
C32 C 0.8239(19) -0.0839(5) 0.7613(4) 0.232(5) Uani 1 1 d . . .
H32A H 0.7893 -0.1194 0.7369 0.348 Uiso 1 1 calc R . .
H32B H 0.8994 -0.1038 0.7898 0.348 Uiso 1 1 calc R . .
H32C H 0.9101 -0.0497 0.7448 0.348 Uiso 1 1 calc R . .

loop_
_atom_site_aniso_label
_atom_site_aniso_U_11
_atom_site_aniso_U_22
_atom_site_aniso_U_33
_atom_site_aniso_U_23
_atom_site_aniso_U_13
_atom_site_aniso_U_12
V 0.0550(3) 0.0728(4) 0.0458(3) 0.0114(3) 0.0149(3) 0.0133(3)
N 0.0432(13) 0.0478(14) 0.0358(14) 0.0026(11) 0.0029(11) -0.0025(12)
O1 0.0770(17) 0.0735(15) 0.0410(13) 0.0069(11) 0.0146(12) 0.0168(13)
O2 0.0654(14) 0.0581(13) 0.0416(12) 0.0041(10) 0.0101(11) 0.0104(11)
O3 0.091(2) 0.112(2) 0.0678(18) 0.0135(18) 0.0190(16) 0.0326(19)
O4 0.0475(14) 0.0977(19) 0.088(2) 0.0051(16) -0.0005(13) -0.0160(14)
C1 0.064(2) 0.0580(19) 0.0400(17) 0.0027(15) -0.0052(16) -0.0049(17)
C2 0.0434(16) 0.0558(17) 0.0340(16) 0.0073(13) 0.0032(13) 0.0006(14)
C3 0.0583(19) 0.0511(17) 0.0417(18) 0.0050(14) 0.0021(15) -0.0031(15)
C4 0.075(2) 0.063(2) 0.0393(18) 0.0015(16) -0.0061(18) -0.0047(19)
C5 0.082(3) 0.109(3) 0.054(2) 0.029(2) 0.014(2) 0.016(3)
C6 0.099(4) 0.134(4) 0.059(3) 0.039(3) 0.014(3) 0.010(3)
C7 0.129(4) 0.109(3) 0.061(3) 0.035(2) -0.017(3) 0.003(4)
C8 0.096(4) 0.157(5) 0.099(4) 0.058(4) -0.042(3) -0.017(4)
C9 0.071(3) 0.126(4) 0.077(3) 0.031(3) -0.025(2) -0.029(3)
C10 0.070(2) 0.0460(17) 0.0489(19) 0.0048(15) 0.0073(18) 0.0009(17)
C11 0.083(3) 0.089(3) 0.062(2) 0.002(2) -0.003(2) 0.020(3)
C12 0.100(3) 0.079(3) 0.093(3) -0.009(2) 0.021(3) 0.026(3)
C13 0.127(4) 0.065(2) 0.055(2) -0.008(2) 0.014(3) -0.010(3)
C14 0.108(4) 0.062(2) 0.062(3) -0.011(2) -0.012(2) 0.000(3)
C15 0.076(3) 0.055(2) 0.062(2) -0.0002(17) -0.011(2) -0.0020(19)
C16 0.0423(16) 0.0475(16) 0.0385(16) 0.0009(13) 0.0010(13) -0.0017(13)
C17 0.0475(16) 0.0472(17) 0.0343(15) 0.0053(13) 0.0029(13) -0.0022(14)
C18 0.0591(19) 0.0540(18) 0.0389(16) 0.0024(14) 0.0079(15) 0.0046(16)
C19 0.059(2) 0.0579(19) 0.0408(17) 0.0084(15) 0.0054(15) 0.0018(17)
C20 0.065(2) 0.0493(17) 0.0436(17) 0.0090(15) -0.0036(15) 0.0011(17)
C21 0.0534(17) 0.0424(17) 0.0482(18) 0.0029(14) -0.0050(15) -0.0023(14)
C22 0.0483(17) 0.0495(17) 0.0364(16) 0.0000(13) 0.0013(13) -0.0012(15)
C23 0.086(3) 0.079(2) 0.0397(19) 0.0188(18) 0.0121(19) 0.012(2)
C24 0.151(6) 0.159(5) 0.072(3) 0.028(3) 0.034(3) -0.041(5)
C25 0.190(7) 0.154(5) 0.054(3) 0.024(3) 0.056(3) 0.081(5)
C26 0.131(4) 0.124(4) 0.047(2) 0.003(3) -0.004(3) 0.001(3)
C27 0.078(3) 0.0553(19) 0.058(2) 0.0060(16) -0.0029(19) 0.0144(19)
C28 0.122(4) 0.068(2) 0.072(3) 0.014(2) 0.001(3) 0.035(3)
C29 0.074(3) 0.097(3) 0.112(4) 0.013(3) 0.014(3) 0.025(3)
C30 0.117(4) 0.059(2) 0.062(2) -0.0121(18) 0.000(2) 0.002(2)
C31 0.196(8) 0.140(5) 0.133(5) -0.053(5) -0.003(5) 0.049(6)
C32 0.269(13) 0.253(10) 0.175(9) -0.057(8) 0.050(8) 0.129(10)

loop_
_atom_type_symbol
_atom_type_description
_atom_type_scat_dispersion_real
_atom_type_scat_dispersion_imag
_atom_type_scat_source
C C 0.0033 0.0016 'International Tables Vol C Tables 4.2.6.8 and 6.1.1.4'
H H 0.0000 0.0000 'International Tables Vol C Tables 4.2.6.8 and 6.1.1.4'
N N 0.0061 0.0033 'International Tables Vol C Tables 4.2.6.8 and 6.1.1.4'
O O 0.0106 0.0060 'International Tables Vol C Tables 4.2.6.8 and 6.1.1.4'
V V 0.3005 0.5294 'International Tables Vol C Tables 4.2.6.8 and 6.1.1.4'

loop_
_geom_angle_atom_site_label_1
_geom_angle_atom_site_label_2
_geom_angle_atom_site_label_3
_geom_angle
_geom_angle_site_symmetry_1
_geom_angle_site_symmetry_3
_geom_angle_publ_flag
O4 V O3 102.09(16) . . ?
O4 V O1 112.84(13) . . ?
O3 V O1 92.45(12) . . ?
O4 V O2 110.13(13) . . ?
O3 V O2 96.82(12) . . ?
O1 V O2 132.83(12) . . ?
O4 V N 92.71(12) . . ?
O3 V N 164.51(14) . . ?
O1 V N 77.44(10) . . ?
O2 V N 82.09(10) . . ?
C16 N C2 121.3(3) . . ?
C16 N V 127.1(2) . . ?
C2 N V 111.61(18) . . ?
C1 O1 V 122.9(2) . . ?
C22 O2 V 135.0(2) . . ?
C31 O3 V 126.1(4) . . ?
O1 C1 C4 112.6(3) . . ?
O1 C1 C2 106.0(3) . . ?
C4 C1 C2 113.3(3) . . ?
O1 C1 H1A 108.2 . . ?
C4 C1 H1A 108.2 . . ?
C2 C1 H1A 108.2 . . ?
N C2 C3 111.1(3) . . ?
N C2 C1 101.9(2) . . ?
C3 C2 C1 113.1(3) . . ?
N C2 H2A 110.2 . . ?
C3 C2 H2A 110.2 . . ?
C1 C2 H2A 110.2 . . ?
C10 C3 C2 114.4(3) . . ?
C10 C3 H3A 108.7 . . ?
C2 C3 H3A 108.7 . . ?
C10 C3 H3B 108.7 . . ?
C2 C3 H3B 108.7 . . ?
H3A C3 H3B 107.6 . . ?
C9 C4 C5 118.2(4) . . ?
C9 C4 C1 120.5(4) . . ?
C5 C4 C1 121.3(4) . . ?
C4 C5 C6 120.3(5) . . ?
C4 C5 H5A 119.9 . . ?
C6 C5 H5A 119.9 . . ?
C7 C6 C5 120.5(5) . . ?
C7 C6 H6A 119.7 . . ?
C5 C6 H6A 119.7 . . ?
C6 C7 C8 119.9(4) . . ?
C6 C7 H7A 120.0 . . ?
C8 C7 H7A 120.0 . . ?
C7 C8 C9 120.6(5) . . ?
C7 C8 H8A 119.7 . . ?
C9 C8 H8A 119.7 . . ?
C4 C9 C8 120.4(5) . . ?
C4 C9 H9A 119.8 . . ?
C8 C9 H9A 119.8 . . ?
C15 C10 C11 117.7(3) . . ?
C15 C10 C3 121.4(3) . . ?
C11 C10 C3 120.9(3) . . ?
C10 C11 C12 120.5(4) . . ?
C10 C11 H11A 119.8 . . ?
C12 C11 H11A 119.8 . . ?
C13 C12 C11 119.2(5) . . ?
C13 C12 H12A 120.4 . . ?
C11 C12 H12A 120.4 . . ?
C14 C13 C12 120.8(4) . . ?
C14 C13 H13A 119.6 . . ?
C12 C13 H13A 119.6 . . ?
C13 C14 C15 120.5(4) . . ?
C13 C14 H14A 119.8 . . ?
C15 C14 H14A 119.8 . . ?
C10 C15 C14 121.3(4) . . ?
C10 C15 H15A 119.3 . . ?
C14 C15 H15A 119.3 . . ?
N C16 C17 124.5(3) . . ?
N C16 H16A 117.7 . . ?
C17 C16 H16A 117.7 . . ?
C22 C17 C18 119.7(3) . . ?
C22 C17 C16 120.8(3) . . ?
C18 C17 C16 119.4(3) . . ?
C19 C18 C17 121.5(3) . . ?
C19 C18 H18A 119.3 . . ?
C17 C18 H18A 119.3 . . ?
C18 C19 C20 116.5(3) . . ?
C18 C19 C23 123.1(3) . . ?
C20 C19 C23 120.3(3) . . ?
C21 C20 C19 124.8(3) . . ?
C21 C20 H20A 117.6 . . ?
C19 C20 H20A 117.6 . . ?
C20 C21 C22 117.0(3) . . ?
C20 C21 C27 121.4(3) . . ?
C22 C21 C27 121.6(3) . . ?
O2 C22 C21 120.3(3) . . ?
O2 C22 C17 119.3(3) . . ?
C21 C22 C17 120.3(3) . . ?
C24 C23 C25 109.6(4) . . ?
C24 C23 C19 109.1(3) . . ?
C25 C23 C19 112.0(3) . . ?
C24 C23 C26 108.4(4) . . ?
C25 C23 C26 108.7(4) . . ?
C19 C23 C26 109.0(4) . . ?
C23 C24 H24A 109.5 . . ?
C23 C24 H24B 109.5 . . ?
H24A C24 H24B 109.5 . . ?
C23 C24 H24C 109.5 . . ?
H24A C24 H24C 109.5 . . ?
H24B C24 H24C 109.5 . . ?
C23 C25 H25A 109.5 . . ?
C23 C25 H25B 109.5 . . ?
H25A C25 H25B 109.5 . . ?
C23 C25 H25C 109.5 . . ?
H25A C25 H25C 109.5 . . ?
H25B C25 H25C 109.5 . . ?
C23 C26 H26A 109.5 . . ?
C23 C26 H26B 109.5 . . ?
H26A C26 H26B 109.5 . . ?
C23 C26 H26C 109.5 . . ?
H26A C26 H26C 109.5 . . ?
H26B C26 H26C 109.5 . . ?
C29 C27 C28 108.4(4) . . ?
C29 C27 C30 111.0(4) . . ?
C28 C27 C30 107.0(3) . . ?
C29 C27 C21 110.6(3) . . ?
C28 C27 C21 111.5(3) . . ?
C30 C27 C21 108.3(3) . . ?
C27 C28 H28A 109.5 . . ?
C27 C28 H28B 109.5 . . ?
H28A C28 H28B 109.5 . . ?
C27 C28 H28C 109.5 . . ?
H28A C28 H28C 109.5 . . ?
H28B C28 H28C 109.5 . . ?
C27 C29 H29A 109.5 . . ?
C27 C29 H29B 109.5 . . ?
H29A C29 H29B 109.5 . . ?
C27 C29 H29C 109.5 . . ?
H29A C29 H29C 109.5 . . ?
H29B C29 H29C 109.5 . . ?
C27 C30 H30A 109.5 . . ?
C27 C30 H30B 109.5 . . ?
H30A C30 H30B 109.5 . . ?
C27 C30 H30C 109.5 . . ?
H30A C30 H30C 109.5 . . ?
H30B C30 H30C 109.5 . . ?
O3 C31 C32 110.3(7) . . ?
O3 C31 H31A 109.6 . . ?
C32 C31 H31A 109.6 . . ?
O3 C31 H31B 109.6 . . ?
C32 C31 H31B 109.6 . . ?
H31A C31 H31B 108.1 . . ?
C31 C32 H32A 109.5 . . ?
C31 C32 H32B 109.5 . . ?
H32A C32 H32B 109.5 . . ?
C31 C32 H32C 109.5 . . ?
H32A C32 H32C 109.5 . . ?
H32B C32 H32C 109.5 . . ?

loop_
_geom_bond_atom_site_label_1
_geom_bond_atom_site_label_2
_geom_bond_distance
_geom_bond_site_symmetry_2
_geom_bond_publ_flag
V O4 1.595(3) . ?
V O3 1.763(3) . ?
V O1 1.839(3) . ?
V O2 1.844(2) . ?
V N 2.117(3) . ?
N C16 1.272(4) . ?
N C2 1.471(4) . ?
O1 C1 1.422(4) . ?
O2 C22 1.339(4) . ?
O3 C31 1.407(7) . ?
C1 C4 1.506(5) . ?
C1 C2 1.537(4) . ?
C1 H1A 0.9800 . ?
C2 C3 1.529(4) . ?
C2 H2A 0.9800 . ?
C3 C10 1.497(5) . ?
C3 H3A 0.9700 . ?
C3 H3B 0.9700 . ?
C4 C9 1.367(6) . ?
C4 C5 1.371(6) . ?
C5 C6 1.390(6) . ?
C5 H5A 0.9300 . ?
C6 C7 1.335(8) . ?
C6 H6A 0.9300 . ?
C7 C8 1.347(8) . ?
C7 H7A 0.9300 . ?
C8 C9 1.382(6) . ?
C8 H8A 0.9300 . ?
C9 H9A 0.9300 . ?
C10 C15 1.374(5) . ?
C10 C11 1.376(6) . ?
C11 C12 1.402(6) . ?
C11 H11A 0.9300 . ?
C12 C13 1.364(7) . ?
C12 H12A 0.9300 . ?
C13 C14 1.330(7) . ?
C13 H13A 0.9300 . ?
C14 C15 1.376(5) . ?
C14 H14A 0.9300 . ?
C15 H15A 0.9300 . ?
C16 C17 1.446(4) . ?
C16 H16A 0.9300 . ?
C17 C22 1.405(4) . ?
C17 C18 1.407(4) . ?
C18 C19 1.378(4) . ?
C18 H18A 0.9300 . ?
C19 C20 1.405(5) . ?
C19 C23 1.531(5) . ?
C20 C21 1.383(5) . ?
C20 H20A 0.9300 . ?
C21 C22 1.403(4) . ?
C21 C27 1.542(5) . ?
C23 C24 1.516(7) . ?
C23 C25 1.519(6) . ?
C23 C26 1.542(7) . ?
C24 H24A 0.9600 . ?
C24 H24B 0.9600 . ?
C24 H24C 0.9600 . ?
C25 H25A 0.9600 . ?
C25 H25B 0.9600 . ?
C25 H25C 0.9600 . ?
C26 H26A 0.9600 . ?
C26 H26B 0.9600 . ?
C26 H26C 0.9600 . ?
C27 C29 1.530(6) . ?
C27 C28 1.534(5) . ?
C27 C30 1.535(5) . ?
C28 H28A 0.9600 . ?
C28 H28B 0.9600 . ?
C28 H28C 0.9600 . ?
C29 H29A 0.9600 . ?
C29 H29B 0.9600 . ?
C29 H29C 0.9600 . ?
C30 H30A 0.9600 . ?
C30 H30B 0.9600 . ?
C30 H30C 0.9600 . ?
C31 C32 1.498(11) . ?
C31 H31A 0.9700 . ?
C31 H31B 0.9700 . ?
C32 H32A 0.9600 . ?
C32 H32B 0.9600 . ?
C32 H32C 0.9600 . ?
